data_1513408
loop_
_publ_author_name
'Palysaeva, Nadezhda V.'
'Kumpan, Katerina P.'
'Struchkova, Marina I.'
'Dalinger, Igor L.'
'Kormanov, Aleksandr V.'
'Aleksandrova, Nataly S.'
'Chernyshev, Victor M.'
'Pyreu, Dmitrii F.'
'Suponitsky, Kyrill Yu'
'Sheremetev, Aleksei B.'

_publ_section_title
;
 A Direct Approach to a
 6-Hetarylamino[1,2,4]triazolo[4,3-b][1,2,4,5]tetrazine Library.
;
_journal_issue 2
_journal_name_full 'Organic letters'
_journal_page_first 406
_journal_page_last 409
_journal_paper_doi 10.1021/ol403308h
_journal_volume 16
_journal_year 2014
_chemical_formula_moiety 'C7 H2 F3 N13 O, H2 O'
_chemical_formula_sum 'C7 H4 F3 N13 O2'
_chemical_formula_weight 359.23
_chemical_name_systematic
; 
 ? 
;
_space_group_IT_number 14
_symmetry_cell_setting monoclinic
_symmetry_space_group_name_Hall '-P 2ybc'
_symmetry_space_group_name_H-M 'P 1 21/c 1'
_atom_sites_solution_hydrogens difmap
_atom_sites_solution_primary direct
_atom_sites_solution_secondary difmap
_audit_creation_method SHELXL-97
_cell_angle_alpha 90.00
_cell_angle_beta 96.9930(10)
_cell_angle_gamma 90.00
_cell_formula_units_Z 4
_cell_length_a 7.1664(4)
_cell_length_b 8.7753(5)
_cell_length_c 20.0906(12)
_cell_measurement_reflns_used 2923
_cell_measurement_temperature 100(2)
_cell_measurement_theta_max 30.73
_cell_measurement_theta_min 2.54
_cell_volume 1254.05(12)
_computing_cell_refinement 'SAINT (Bruker, 2009)'
_computing_data_collection 'APEX (Bruker, 2009)'
_computing_data_reduction 'SAINT (Bruker, 2009)'
_computing_molecular_graphics 'SHELXTL (Sheldrick, 2008)'
_computing_publication_material 'SHELXTL (Sheldrick, 2008) and PLATON (Spek, 2009)'
_computing_structure_refinement 'SHELXTL (Sheldrick, 2008)'
_computing_structure_solution 'SHELXTL (Sheldrick, 2008)'
_diffrn_ambient_temperature 100(2)
_diffrn_measured_fraction_theta_full 0.999
_diffrn_measured_fraction_theta_max 0.999
_diffrn_measurement_device_type 'Bruker APEX-II CCD'
_diffrn_measurement_method '\f and \w scans'
_diffrn_radiation_monochromator graphite
_diffrn_radiation_source 'sealed tube'
_diffrn_radiation_type MoK\a
_diffrn_radiation_wavelength 0.71073
_diffrn_reflns_av_R_equivalents 0.0519
_diffrn_reflns_av_sigmaI/netI 0.0460
_diffrn_reflns_limit_h_max 10
_diffrn_reflns_limit_h_min -10
_diffrn_reflns_limit_k_max 12
_diffrn_reflns_limit_k_min -12
_diffrn_reflns_limit_l_max 29
_diffrn_reflns_limit_l_min -29
_diffrn_reflns_number 16216
_diffrn_reflns_theta_full 30.98
_diffrn_reflns_theta_max 30.98
_diffrn_reflns_theta_min 2.04
_diffrn_standards_decay_% 0
_diffrn_standards_number 0
_exptl_absorpt_coefficient_mu 0.178
_exptl_absorpt_correction_type none
_exptl_crystal_colour red
_exptl_crystal_density_diffrn 1.903
_exptl_crystal_density_method 'not measured'
_exptl_crystal_description prizm
_exptl_crystal_F_000 720
_exptl_crystal_size_max 0.28
_exptl_crystal_size_mid 0.25
_exptl_crystal_size_min 0.18
_refine_diff_density_max 0.494
_refine_diff_density_min -0.320
_refine_diff_density_rms 0.066
_refine_ls_extinction_method none
_refine_ls_goodness_of_fit_ref 1.007
_refine_ls_hydrogen_treatment refall
_refine_ls_matrix_type full
_refine_ls_number_parameters 242
_refine_ls_number_reflns 3994
_refine_ls_number_restraints 0
_refine_ls_restrained_S_all 1.007
_refine_ls_R_factor_all 0.0664
_refine_ls_R_factor_gt 0.0390
_refine_ls_shift/su_max 0.000
_refine_ls_shift/su_mean 0.000
_refine_ls_structure_factor_coef Fsqd
_refine_ls_weighting_details 'calc w=1/[\s^2^(Fo^2^)+(0.0407P)^2^+0.3274P] where P=(Fo^2^+2Fc^2^)/3'
_refine_ls_weighting_scheme calc
_refine_ls_wR_factor_gt 0.0836
_refine_ls_wR_factor_ref 0.0943
_reflns_number_gt 2846
_reflns_number_total 3994
_reflns_threshold_expression I>2\s(I)
_cod_data_source_file ol403308h_si_002.cif
_cod_data_source_block sh211
_cod_depositor_comments
;
The following automatic conversions were performed:

'_symmetry_cell_setting' value 'Monoclinic' changed to 'monoclinic'
according to
/usr/data/users/saulius/automatic-downloads/current/ACS/lib/dictionaries/cif_core.dic
dictionary named 'cif_core.dic' version 2.4.2 from 2011-04-26.

Automatic conversion script
Id: cif_fix_values 2281 2013-09-26 08:29:07Z andrius 
;
_cod_original_sg_symbol_H-M 'P 21/c  '
_cod_database_code 1513408

loop_
_symmetry_equiv_pos_as_xyz
'x, y, z'
'-x, y+1/2, -z+1/2'
'-x, -y, -z'
'x, -y-1/2, z-1/2'

loop_
_atom_site_label
_atom_site_type_symbol
_atom_site_fract_x
_atom_site_fract_y
_atom_site_fract_z
_atom_site_U_iso_or_equiv
_atom_site_adp_type
_atom_site_occupancy
_atom_site_symmetry_multiplicity
_atom_site_calc_flag
F1 F 0.56011(12) 0.41737(10) 0.25028(4) 0.01642(19) Uani 1 1 d
F2 F 0.52694(12) 0.21483(10) 0.18940(4) 0.0188(2) Uani 1 1 d
F3 F 0.60854(12) 0.19651(10) 0.29625(4) 0.0192(2) Uani 1 1 d
O1 O 0.37148(14) 0.70083(12) 0.01774(5) 0.0174(2) Uani 1 1 d
N1 N 1.13772(17) 0.26228(15) 0.24241(6) 0.0157(2) Uani 1 1 d
N2 N 0.97532(17) 0.21887(14) 0.26709(6) 0.0148(2) Uani 1 1 d
N3 N 0.89498(16) 0.37448(13) 0.18319(6) 0.0112(2) Uani 1 1 d
N4 N 0.79740(16) 0.46358(14) 0.13510(6) 0.0130(2) Uani 1 1 d
N5 N 1.11173(17) 0.51213(14) 0.10386(6) 0.0145(2) Uani 1 1 d
N6 N 1.19564(17) 0.42563(14) 0.14941(6) 0.0150(2) Uani 1 1 d
N7 N 0.85294(18) 0.62807(15) 0.04918(6) 0.0143(2) Uani 1 1 d
N8 N 0.51952(17) 0.61907(14) 0.05297(6) 0.0157(2) Uani 1 1 d
N9 N 0.43476(17) 0.80214(15) -0.02672(6) 0.0164(3) Uani 1 1 d
N10 N 0.69032(17) 0.98694(14) -0.09987(6) 0.0141(2) Uani 1 1 d
N11 N 0.84525(17) 1.03853(15) -0.12394(6) 0.0169(3) Uani 1 1 d
N12 N 0.98526(17) 0.95758(15) -0.09553(6) 0.0173(3) Uani 1 1 d
N13 N 0.92511(17) 0.85234(14) -0.05315(6) 0.0148(2) Uani 1 1 d
C1 C 1.08589(19) 0.35639(16) 0.19172(7) 0.0131(3) Uani 1 1 d
C2 C 0.83213(19) 0.28742(16) 0.23123(7) 0.0116(3) Uani 1 1 d
C3 C 0.91503(19) 0.52994(16) 0.09940(7) 0.0125(3) Uani 1 1 d
C4 C 0.6696(2) 0.67155(16) 0.02958(7) 0.0134(3) Uani 1 1 d
C5 C 0.61682(19) 0.78543(16) -0.02007(7) 0.0125(3) Uani 1 1 d
C6 C 0.74068(19) 0.87369(16) -0.05707(7) 0.0126(3) Uani 1 1 d
C7 C 0.62953(19) 0.27820(16) 0.24221(7) 0.0125(3) Uani 1 1 d
O1W O 1.33582(15) 1.08253(14) -0.13242(6) 0.0181(2) Uani 1 1 d
H1 H 1.297(3) 1.137(3) -0.1646(11) 0.034(6) Uiso 1 1 d
H2 H 1.241(3) 1.033(3) -0.1215(11) 0.039(6) Uiso 1 1 d
H7 H 0.932(3) 0.671(2) 0.0299(10) 0.029(5) Uiso 1 1 d
H10 H 0.567(3) 1.020(3) -0.1143(11) 0.046(6) Uiso 1 1 d

loop_
_atom_site_aniso_label
_atom_site_aniso_U_11
_atom_site_aniso_U_22
_atom_site_aniso_U_33
_atom_site_aniso_U_23
_atom_site_aniso_U_13
_atom_site_aniso_U_12
F1 0.0153(4) 0.0138(4) 0.0205(4) -0.0012(3) 0.0039(3) 0.0031(3)
F2 0.0143(4) 0.0216(5) 0.0197(4) -0.0057(4) -0.0012(3) -0.0019(4)
F3 0.0173(4) 0.0216(5) 0.0192(4) 0.0080(4) 0.0043(3) 0.0001(4)
O1 0.0134(5) 0.0194(5) 0.0198(5) 0.0071(4) 0.0036(4) -0.0004(4)
N1 0.0122(6) 0.0180(6) 0.0169(6) 0.0029(5) 0.0018(5) 0.0014(5)
N2 0.0128(6) 0.0161(6) 0.0156(6) 0.0004(5) 0.0020(4) 0.0009(5)
N3 0.0106(5) 0.0110(5) 0.0118(5) 0.0004(4) 0.0003(4) 0.0008(4)
N4 0.0128(5) 0.0136(6) 0.0123(5) 0.0020(4) -0.0003(4) 0.0005(5)
N5 0.0133(6) 0.0156(6) 0.0146(6) -0.0006(5) 0.0016(4) 0.0005(5)
N6 0.0145(6) 0.0151(6) 0.0153(6) -0.0009(5) 0.0015(4) -0.0008(5)
N7 0.0126(6) 0.0157(6) 0.0147(6) 0.0038(5) 0.0017(5) -0.0015(5)
N8 0.0146(6) 0.0165(6) 0.0157(6) 0.0030(5) 0.0007(4) 0.0007(5)
N9 0.0149(6) 0.0174(6) 0.0175(6) 0.0050(5) 0.0044(5) -0.0014(5)
N10 0.0117(6) 0.0152(6) 0.0154(6) 0.0032(5) 0.0020(4) -0.0006(5)
N11 0.0131(6) 0.0202(6) 0.0176(6) 0.0045(5) 0.0024(5) -0.0021(5)
N12 0.0144(6) 0.0194(6) 0.0178(6) 0.0042(5) 0.0013(5) -0.0013(5)
N13 0.0127(6) 0.0160(6) 0.0157(6) 0.0028(5) 0.0018(4) -0.0018(5)
C1 0.0101(6) 0.0142(7) 0.0146(6) -0.0022(5) 0.0008(5) 0.0008(5)
C2 0.0121(6) 0.0111(6) 0.0117(6) 0.0005(5) 0.0019(5) 0.0001(5)
C3 0.0132(6) 0.0121(6) 0.0118(6) -0.0018(5) 0.0004(5) -0.0009(5)
C4 0.0149(7) 0.0132(6) 0.0120(6) -0.0006(5) 0.0009(5) -0.0013(5)
C5 0.0138(6) 0.0120(6) 0.0116(6) 0.0009(5) 0.0015(5) -0.0012(5)
C6 0.0130(6) 0.0122(6) 0.0123(6) -0.0009(5) 0.0004(5) -0.0009(5)
C7 0.0128(6) 0.0113(6) 0.0135(6) 0.0009(5) 0.0016(5) 0.0003(5)
O1W 0.0127(5) 0.0212(6) 0.0206(6) 0.0060(5) 0.0025(4) 0.0005(4)

loop_
_atom_type_symbol
_atom_type_description
_atom_type_scat_dispersion_real
_atom_type_scat_dispersion_imag
_atom_type_scat_source
C C 0.0033 0.0016 'International Tables Vol C Tables 4.2.6.8 and 6.1.1.4'
H H 0.0000 0.0000 'International Tables Vol C Tables 4.2.6.8 and 6.1.1.4'
N N 0.0061 0.0033 'International Tables Vol C Tables 4.2.6.8 and 6.1.1.4'
O O 0.0106 0.0060 'International Tables Vol C Tables 4.2.6.8 and 6.1.1.4'
F F 0.0171 0.0103 'International Tables Vol C Tables 4.2.6.8 and 6.1.1.4'

loop_
_geom_angle_atom_site_label_1
_geom_angle_atom_site_label_2
_geom_angle_atom_site_label_3
_geom_angle
N9 O1 N8 111.73(10)
C1 N1 N2 106.20(11)
C2 N2 N1 108.19(12)
C2 N3 C1 105.10(11)
C2 N3 N4 129.95(12)
C1 N3 N4 124.95(12)
C3 N4 N3 109.50(11)
N6 N5 C3 119.31(12)
N5 N6 C1 116.84(12)
C3 N7 C4 126.99(13)
C3 N7 H7 117.4(14)
C4 N7 H7 115.5(14)
C4 N8 O1 104.09(11)
C5 N9 O1 105.41(11)
C6 N10 N11 108.21(12)
C6 N10 H10 126.9(14)
N11 N10 H10 124.7(14)
N12 N11 N10 106.56(12)
N11 N12 N13 110.99(11)
C6 N13 N12 104.83(11)
N1 C1 N3 110.51(12)
N1 C1 N6 128.60(13)
N3 C1 N6 120.84(13)
N2 C2 N3 110.00(12)
N2 C2 C7 126.62(12)
N3 C2 C7 123.34(12)
N4 C3 N7 120.95(13)
N4 C3 N5 128.44(13)
N7 C3 N5 110.58(12)
N8 C4 N7 126.60(13)
N8 C4 C5 109.72(12)
N7 C4 C5 123.68(13)
N9 C5 C4 109.05(12)
N9 C5 C6 123.72(13)
C4 C5 C6 127.21(13)
N13 C6 N10 109.41(12)
N13 C6 C5 124.16(13)
N10 C6 C5 126.42(13)
F3 C7 F2 108.61(11)
F3 C7 F1 108.31(11)
F2 C7 F1 107.44(11)
F3 C7 C2 111.03(11)
F2 C7 C2 110.81(11)
F1 C7 C2 110.53(11)
H1 O1W H2 107(2)

loop_
_geom_bond_atom_site_label_1
_geom_bond_atom_site_label_2
_geom_bond_distance
F1 C7 1.3360(16)
F2 C7 1.3362(16)
F3 C7 1.3249(16)
O1 N9 1.3757(16)
O1 N8 1.3995(16)
N1 C1 1.3285(19)
N1 N2 1.3733(17)
N2 C2 1.3244(18)
N3 C2 1.3504(18)
N3 C1 1.3672(18)
N3 N4 1.3672(16)
N4 C3 1.3081(18)
N5 N6 1.2812(17)
N5 C3 1.4102(18)
N6 C1 1.3686(18)
N7 C3 1.3595(18)
N7 C4 1.3789(18)
N7 H7 0.81(2)
N8 C4 1.3086(19)
N9 C5 1.3035(18)
N10 C6 1.3349(18)
N10 N11 1.3425(17)
N10 H10 0.94(2)
N11 N12 1.3029(17)
N12 N13 1.3613(17)
N13 C6 1.3277(18)
C2 C7 1.4970(19)
C4 C5 1.430(2)
C5 C6 1.4495(19)
O1W H1 0.82(2)
O1W H2 0.86(2)

loop_
_geom_hbond_atom_site_label_D
_geom_hbond_atom_site_label_H
_geom_hbond_atom_site_label_A
_geom_hbond_site_symmetry_A
_geom_hbond_distance_DH
_geom_hbond_distance_HA
_geom_hbond_distance_DA
_geom_hbond_angle_DHA
N7 H7 N13 1_555 0.81(2) 2.31(2) 2.937(2) 135(2)
O1W H1 N1 4_575 0.82(2) 2.25(2) 3.054(2) 166(2)
O1W H2 N12 1_555 0.86(2) 2.07(2) 2.918(2) 168(2)
N10 H10 O1W 1_455 0.94(2) 1.74(2) 2.680(2) 174(2)

loop_
_geom_torsion_atom_site_label_1
_geom_torsion_atom_site_label_2
_geom_torsion_atom_site_label_3
_geom_torsion_atom_site_label_4
_geom_torsion
C1 N1 N2 C2 -0.18(16)
C2 N3 N4 C3 179.20(14)
C1 N3 N4 C3 -0.86(18)
C3 N5 N6 C1 -0.58(19)
N9 O1 N8 C4 0.01(15)
N8 O1 N9 C5 0.04(15)
C6 N10 N11 N12 -0.33(16)
N10 N11 N12 N13 0.32(16)
N11 N12 N13 C6 -0.17(16)
N2 N1 C1 N3 -0.03(16)
N2 N1 C1 N6 -177.32(14)
C2 N3 C1 N1 0.22(16)
N4 N3 C1 N1 -179.73(12)
C2 N3 C1 N6 177.76(13)
N4 N3 C1 N6 -2.2(2)
N5 N6 C1 N1 179.88(14)
N5 N6 C1 N3 2.8(2)
N1 N2 C2 N3 0.33(16)
N1 N2 C2 C7 -177.34(13)
C1 N3 C2 N2 -0.34(15)
N4 N3 C2 N2 179.61(13)
C1 N3 C2 C7 177.43(13)
N4 N3 C2 C7 -2.6(2)
N3 N4 C3 N7 -178.32(12)
N3 N4 C3 N5 3.4(2)
C4 N7 C3 N4 0.6(2)
C4 N7 C3 N5 179.16(13)
N6 N5 C3 N4 -2.9(2)
N6 N5 C3 N7 178.69(12)
O1 N8 C4 N7 179.12(13)
O1 N8 C4 C5 -0.06(15)
C3 N7 C4 N8 -4.6(2)
C3 N7 C4 C5 174.46(14)
O1 N9 C5 C4 -0.07(15)
O1 N9 C5 C6 -178.67(13)
N8 C4 C5 N9 0.08(17)
N7 C4 C5 N9 -179.12(13)
N8 C4 C5 C6 178.62(14)
N7 C4 C5 C6 -0.6(2)
N12 N13 C6 N10 -0.04(16)
N12 N13 C6 C5 179.80(13)
N11 N10 C6 N13 0.23(16)
N11 N10 C6 C5 -179.60(13)
N9 C5 C6 N13 -176.48(14)
C4 C5 C6 N13 5.2(2)
N9 C5 C6 N10 3.3(2)
C4 C5 C6 N10 -175.01(14)
N2 C2 C7 F3 3.3(2)
N3 C2 C7 F3 -174.06(13)
N2 C2 C7 F2 -117.46(15)
N3 C2 C7 F2 65.15(17)
N2 C2 C7 F1 123.54(15)
N3 C2 C7 F1 -53.84(17)
